data_7122661
loop_
_publ_author_name
'An, Yang'
'Zhang, Xiao-Ming'
'Li, Ze-Yu'
'Xiong, Wen-Hui'
'Yu, Run-Dong'
'Zhang, Fu-Min'

_publ_section_title
;
 Transition-Metal-Free \a-Arylation of Nitroketones with Diaryliodonium
 Salts for the Synthesis of Tertiary \a-Aryl, \a-Nitro Ketones
;
_journal_name_full 'Chemical Communications'
_journal_paper_doi 10.1039/C8CC08920E
_journal_year 2018
_chemical_formula_moiety 'C12 H17 N O S'
_chemical_formula_sum 'C12 H17 N O S'
_chemical_formula_weight 223.33
_chemical_name_systematic
;
 ? 
;
_space_group_crystal_system monoclinic
_space_group_IT_number 14
_space_group_name_Hall '-P 2yn'
_space_group_name_H-M_alt 'P 1 21/n 1'
_symmetry_space_group_name_Hall '-P 2yn'
_symmetry_space_group_name_H-M 'P 1 21/n 1'
_atom_sites_solution_hydrogens geom
_atom_sites_solution_primary direct
_atom_sites_solution_secondary difmap
_audit_creation_date 2018-05-09
_audit_creation_method
;
Olex2 1.2
(compiled 2017.03.28 svn.r3405 for OlexSys, GUI svn.r5337)
;
_audit_update_record
;
2018-07-31 deposited with the CCDC.
2018-11-27 downloaded from the CCDC.
;
_cell_angle_alpha 90.00
_cell_angle_beta 90.226(7)
_cell_angle_gamma 90.00
_cell_formula_units_Z 4
_cell_length_a 8.7338(6)
_cell_length_b 10.3698(8)
_cell_length_c 13.3729(9)
_cell_measurement_reflns_used 1076
_cell_measurement_temperature 294(2)
_cell_measurement_theta_max 23.2090
_cell_measurement_theta_min 3.6150
_cell_volume 1211.14(15)
_computing_cell_refinement
;
CrysAlisPro, Agilent Technologies,
Version 1.171.36.28 (release 01-02-2013 CrysAlis171 .NET)
(compiled Feb  1 2013,16:14:44)
;
_computing_data_collection
;
CrysAlisPro, Agilent Technologies,
Version 1.171.36.28 (release 01-02-2013 CrysAlis171 .NET)
(compiled Feb  1 2013,16:14:44)
;
_computing_data_reduction
;
CrysAlisPro, Agilent Technologies,
Version 1.171.36.28 (release 01-02-2013 CrysAlis171 .NET)
(compiled Feb  1 2013,16:14:44)
;
_computing_molecular_graphics 'Olex2 (Dolomanov et al., 2009)'
_computing_publication_material 'Olex2 (Dolomanov et al., 2009)'
_computing_structure_refinement 'ShelXL (Sheldrick, 2015)'
_computing_structure_solution 'ShelXS (Sheldrick, 2008)'
_diffrn_ambient_temperature 294(2)
_diffrn_detector_area_resol_mean 16.0733
_diffrn_measured_fraction_theta_full 0.984
_diffrn_measured_fraction_theta_max 0.984
_diffrn_measurement_details
;
#__ type_ start__ end____ width___ exp.time_
  1 omega  -89.00  -64.00   1.0000    6.0000
omega____ theta____ kappa____ phi______ frames
    -      -19.2711  178.0000  -30.0000 25

#__ type_ start__ end____ width___ exp.time_
  2 omega  -16.00   65.00   1.0000    6.0000
omega____ theta____ kappa____ phi______ frames
    -       22.6305  -99.0000  -30.0000 81

#__ type_ start__ end____ width___ exp.time_
  3 omega    4.00   44.00   1.0000    6.0000
omega____ theta____ kappa____ phi______ frames
    -       22.6305  -99.0000 -150.0000 40

#__ type_ start__ end____ width___ exp.time_
  4 omega  -18.00    8.00   1.0000    6.0000
omega____ theta____ kappa____ phi______ frames
    -      -19.4273  -99.0000 -150.0000 26

#__ type_ start__ end____ width___ exp.time_
  5 omega  -39.00   40.00   1.0000    6.0000
omega____ theta____ kappa____ phi______ frames
    -       22.7867   19.0000 -150.0000 79
;
_diffrn_measurement_device_type 'SuperNova, Dual, Cu at zero, Eos'
_diffrn_measurement_method '\w scans'
_diffrn_orient_matrix_UB_11 0.0118427000
_diffrn_orient_matrix_UB_12 0.0610737000
_diffrn_orient_matrix_UB_13 -0.0228050000
_diffrn_orient_matrix_UB_21 -0.0495139000
_diffrn_orient_matrix_UB_22 -0.0181471000
_diffrn_orient_matrix_UB_23 -0.0396795000
_diffrn_orient_matrix_UB_31 -0.0631230000
_diffrn_orient_matrix_UB_32 0.0253551000
_diffrn_orient_matrix_UB_33 0.0267000000
_diffrn_radiation_monochromator mirror
_diffrn_radiation_type MoK\a
_diffrn_radiation_wavelength 0.71073
_diffrn_reflns_av_R_equivalents 0.0309
_diffrn_reflns_av_unetI/netI 0.0543
_diffrn_reflns_limit_h_max 10
_diffrn_reflns_limit_h_min -10
_diffrn_reflns_limit_k_max 12
_diffrn_reflns_limit_k_min -7
_diffrn_reflns_limit_l_max 16
_diffrn_reflns_limit_l_min -16
_diffrn_reflns_number 4799
_diffrn_reflns_theta_full 26.02
_diffrn_reflns_theta_max 26.02
_diffrn_reflns_theta_min 3.40
_diffrn_source 'SuperNova (Mo) X-ray Source'
_exptl_absorpt_coefficient_mu 0.242
_exptl_absorpt_correction_T_max 1.00000
_exptl_absorpt_correction_T_min 0.73545
_exptl_absorpt_correction_type multi-scan
_exptl_absorpt_process_details
;
CrysAlisPro, Agilent Technologies,
Version 1.171.36.28 (release 01-02-2013 CrysAlis171 .NET)
(compiled Feb  1 2013,16:14:44)
Empirical absorption correction using spherical harmonics,
 implemented in SCALE3 ABSPACK scaling algorithm.
;
_exptl_crystal_colour 'clear light colourless'
_exptl_crystal_colour_lustre clear
_exptl_crystal_colour_modifier light
_exptl_crystal_colour_primary colourless
_exptl_crystal_density_diffrn 1.225
_exptl_crystal_density_method 'not measured'
_exptl_crystal_description plate
_exptl_crystal_F_000 480
_exptl_crystal_size_max 0.17
_exptl_crystal_size_mid 0.14
_exptl_crystal_size_min 0.06
_refine_diff_density_max 0.231
_refine_diff_density_min -0.214
_refine_diff_density_rms 0.042
_refine_ls_extinction_method none
_refine_ls_goodness_of_fit_ref 1.041
_refine_ls_hydrogen_treatment mixed
_refine_ls_matrix_type full
_refine_ls_number_parameters 140
_refine_ls_number_reflns 2347
_refine_ls_number_restraints 0
_refine_ls_restrained_S_all 1.041
_refine_ls_R_factor_all 0.1081
_refine_ls_R_factor_gt 0.0609
_refine_ls_shift/su_max 0.000
_refine_ls_shift/su_mean 0.000
_refine_ls_structure_factor_coef Fsqd
_refine_ls_weighting_details 'calc w=1/[\s^2^(Fo^2^)+(0.0751P)^2^+0.1276P] where P=(Fo^2^+2Fc^2^)/3'
_refine_ls_weighting_scheme calc
_refine_ls_wR_factor_gt 0.1453
_refine_ls_wR_factor_ref 0.1837
_reflns_number_gt 1337
_reflns_number_total 2347
_reflns_threshold_expression >2sigma(I)
_cod_data_source_file c8cc08920e2.cif
_cod_data_source_block anyang_0508
_cod_original_cell_volume 1211.15(15)
_cod_database_code 7122661
_reflns_odcompleteness_completeness 97.71
_reflns_odcompleteness_iscentric 1
_reflns_odcompleteness_theta 26.32
_olex2_refinement_description
;
1. Fixed Uiso
 At 1.2 times of:
  All C(H) groups, All C(H,H) groups, All N(H) groups
 At 1.5 times of:
  All C(H,H,H) groups
2. Shared sites
{S1', C8}
{C8', S1}
3. Uiso/Uaniso restraints and constraints
Uanis(C8') = Uanis(S1)
Uanis(S1') = Uanis(C8)
4. Others
 Fixed Sof: H9A(0.15) H9B(0.85) H10(0.15) H10A(0.85) S1'(0.2) C8'(0.2)
 H8'(0.2) S1(0.8) C8(0.8) H8(0.8)
5.a Secondary CH2 refined with riding coordinates:
 C3(H3A,H3B), C4(H4A,H4B), C5(H5A,H5B), C6(H6A,H6B), C11(H11A,H11B)
5.b Aromatic/amide H refined with riding coordinates:
 C9(H9A), C9(H9B), C10(H10), C10(H10A), C8'(H8'), C8(H8)
5.c Idealised Me refined as rotating group:
 C12(H12A,H12B,H12C)
;
_olex2_date_sample_data_collection 2018-05-08
_olex2_submission_special_instructions 'No special instructions were received'

loop_
_space_group_symop_id
_space_group_symop_operation_xyz
1 'x, y, z'
2 '-x+1/2, y+1/2, -z+1/2'
3 '-x, -y, -z'
4 'x-1/2, -y-1/2, z-1/2'

loop_
_atom_site_label
_atom_site_type_symbol
_atom_site_fract_x
_atom_site_fract_y
_atom_site_fract_z
_atom_site_U_iso_or_equiv
_atom_site_adp_type
_atom_site_occupancy
_atom_site_calc_flag
_atom_site_disorder_assembly
_atom_site_disorder_group
_atom_site_refinement_flags_posn
O1 O 0.3619(3) 0.0054(2) -0.10675(18) 0.0868(8) Uani 1 d . . .
N1 N 0.5052(3) 0.2151(3) -0.04653(18) 0.0530(7) Uani 1 d . . .
H1 H 0.533(3) 0.143(3) -0.012(2) 0.064 Uiso 1 d . . R
C1 C 0.3375(3) 0.2238(3) -0.05183(19) 0.0451(7) Uani 1 d C . .
C2 C 0.2795(4) 0.0985(4) -0.0989(2) 0.0606(9) Uani 1 d . . .
C3 C 0.1172(4) 0.0965(4) -0.1337(3) 0.0863(12) Uani 1 d . . .
H3A H 0.0495 0.1023 -0.0765 0.104 Uiso 1 calc . . R
H3B H 0.0964 0.0157 -0.1677 0.104 Uiso 1 calc . . R
C4 C 0.0864(5) 0.2073(6) -0.2036(3) 0.1114(17) Uani 1 d . . .
H4A H -0.0209 0.2073 -0.2225 0.134 Uiso 1 calc . . R
H4B H 0.1465 0.1963 -0.2639 0.134 Uiso 1 calc . . R
C5 C 0.1263(4) 0.3345(5) -0.1556(3) 0.0892(13) Uani 1 d . . .
H5A H 0.0593 0.3493 -0.0990 0.107 Uiso 1 calc . . R
H5B H 0.1097 0.4035 -0.2034 0.107 Uiso 1 calc . . R
C6 C 0.2916(3) 0.3373(3) -0.1202(2) 0.0646(10) Uani 1 d . . .
H6A H 0.3093 0.4173 -0.0844 0.077 Uiso 1 calc . . R
H6B H 0.3578 0.3372 -0.1783 0.077 Uiso 1 calc . . R
C7 C 0.2635(3) 0.2316(3) 0.0513(2) 0.0454(7) Uani 1 d . . .
C9 C 0.1839(4) 0.1736(5) 0.2119(3) 0.0837(12) Uani 1 d . . .
H9A H 0.1661 0.1225 0.2678 0.100 Uiso 0.15 calc A 1 R
H9B H 0.1661 0.1225 0.2678 0.100 Uiso 0.85 calc A 2 R
C10 C 0.1440(4) 0.2953(5) 0.2088(3) 0.0814(12) Uani 1 d C . .
H10 H 0.0957 0.3377 0.2613 0.098 Uiso 0.15 calc B 1 R
H10A H 0.0957 0.3377 0.2613 0.098 Uiso 0.85 calc B 2 R
C11 C 0.5841(3) 0.3187(3) 0.0046(2) 0.0644(9) Uani 1 d . . .
H11A H 0.5419 0.3297 0.0711 0.077 Uiso 1 calc . . R
H11B H 0.5699 0.3987 -0.0318 0.077 Uiso 1 calc . . R
C12 C 0.7532(3) 0.2878(4) 0.0122(3) 0.0798(11) Uani 1 d . . .
H12A H 0.7940 0.2748 -0.0536 0.120 Uiso 1 calc . . GR
H12B H 0.7671 0.2108 0.0511 0.120 Uiso 1 calc . . GR
H12C H 0.8058 0.3582 0.0439 0.120 Uiso 1 calc . . GR
S1' S 0.2561(3) 0.1237(2) 0.12456(16) 0.0724(7) Uani 0.20 d C 2 .
C8' C 0.18847(12) 0.36566(10) 0.10198(8) 0.0723(4) Uani 0.20 d C 2 .
H8' H 0.1764 0.4494 0.0783 0.087 Uiso 0.20 calc C 2 R
S1 S 0.18847(12) 0.36566(10) 0.10198(8) 0.0723(4) Uani 0.80 d C 1 .
C8 C 0.2561(3) 0.1237(2) 0.12456(16) 0.0724(7) Uani 0.80 d C 1 .
H8 H 0.2917 0.0401 0.1152 0.087 Uiso 0.80 calc C 1 R

loop_
_atom_site_aniso_label
_atom_site_aniso_U_11
_atom_site_aniso_U_22
_atom_site_aniso_U_33
_atom_site_aniso_U_23
_atom_site_aniso_U_13
_atom_site_aniso_U_12
O1 0.0866(16) 0.0848(18) 0.0890(18) -0.0297(16) -0.0133(15) 0.0095(15)
N1 0.0362(12) 0.0738(17) 0.0490(15) 0.0001(13) 0.0083(12) 0.0045(13)
C1 0.0373(14) 0.0645(18) 0.0336(14) -0.0016(13) 0.0065(12) 0.0038(13)
C2 0.0553(18) 0.080(2) 0.0463(18) -0.0179(17) 0.0027(16) 0.0064(17)
C3 0.059(2) 0.119(3) 0.080(3) -0.034(3) -0.015(2) -0.005(2)
C4 0.061(2) 0.215(5) 0.059(2) -0.024(3) -0.016(2) 0.017(3)
C5 0.062(2) 0.140(4) 0.066(2) 0.032(3) 0.004(2) 0.026(2)
C6 0.0523(17) 0.095(2) 0.0463(17) 0.0183(17) 0.0125(16) 0.0119(17)
C7 0.0378(13) 0.0622(18) 0.0363(14) -0.0056(14) 0.0069(12) -0.0079(13)
C9 0.075(2) 0.131(3) 0.044(2) 0.011(2) 0.0122(19) -0.024(3)
C10 0.0543(19) 0.129(3) 0.061(2) -0.035(2) 0.0229(18) -0.010(2)
C11 0.0485(16) 0.082(2) 0.062(2) -0.0053(19) 0.0063(16) -0.0068(17)
C12 0.0420(17) 0.105(3) 0.092(3) 0.000(2) -0.0056(19) -0.0072(18)
S1' 0.0697(13) 0.0891(16) 0.0585(13) 0.0058(12) 0.0149(11) -0.0107(12)
C8' 0.0742(7) 0.0775(8) 0.0654(7) -0.0091(6) 0.0243(6) 0.0071(5)
S1 0.0742(7) 0.0775(8) 0.0654(7) -0.0091(6) 0.0243(6) 0.0071(5)
C8 0.0697(13) 0.0891(16) 0.0585(13) 0.0058(12) 0.0149(11) -0.0107(12)

loop_
_atom_type_symbol
_atom_type_description
_atom_type_scat_dispersion_real
_atom_type_scat_dispersion_imag
_atom_type_scat_source
C C 0.0033 0.0016 'International Tables Vol C Tables 4.2.6.8 and 6.1.1.4'
H H 0.0000 0.0000 'International Tables Vol C Tables 4.2.6.8 and 6.1.1.4'
N N 0.0061 0.0033 'International Tables Vol C Tables 4.2.6.8 and 6.1.1.4'
O O 0.0106 0.0060 'International Tables Vol C Tables 4.2.6.8 and 6.1.1.4'
S S 0.1246 0.1234 'International Tables Vol C Tables 4.2.6.8 and 6.1.1.4'

loop_
_geom_angle_atom_site_label_1
_geom_angle_atom_site_label_2
_geom_angle_atom_site_label_3
_geom_angle
C1 N1 H1 109.7(19)
C11 N1 H1 104(2)
C11 N1 C1 116.7(2)
N1 C1 C2 107.2(2)
N1 C1 C6 109.4(2)
N1 C1 C7 112.7(2)
C2 C1 C6 108.6(2)
C7 C1 C2 106.0(2)
C7 C1 C6 112.7(2)
O1 C2 C1 121.2(3)
O1 C2 C3 121.9(3)
C3 C2 C1 117.0(3)
C2 C3 H3A 109.6
C2 C3 H3B 109.6
C2 C3 C4 110.5(3)
H3A C3 H3B 108.1
C4 C3 H3A 109.6
C4 C3 H3B 109.6
C3 C4 H4A 109.4
C3 C4 H4B 109.4
C3 C4 C5 111.3(3)
H4A C4 H4B 108.0
C5 C4 H4A 109.4
C5 C4 H4B 109.4
C4 C5 H5A 109.3
C4 C5 H5B 109.3
C4 C5 C6 111.5(3)
H5A C5 H5B 108.0
C6 C5 H5A 109.3
C6 C5 H5B 109.3
C1 C6 H6A 108.6
C1 C6 H6B 108.6
C5 C6 C1 114.5(3)
C5 C6 H6A 108.6
C5 C6 H6B 108.6
H6A C6 H6B 107.6
C1 C7 C8' 125.0(2)
S1' C7 C1 125.1(2)
S1' C7 C8' 109.79(18)
H9A C9 H9B 0.0
C10 C9 H9A 121.9
C10 C9 H9B 121.9
C10 C9 S1' 116.2(3)
S1' C9 H9A 121.9
S1' C9 H9B 121.9
C9 C10 H10 123.5
C9 C10 H10A 123.5
C9 C10 C8' 112.9(3)
H10 C10 H10A 0.0
C8' C10 H10 123.5
C8' C10 H10A 123.5
N1 C11 H11A 109.7
N1 C11 H11B 109.7
N1 C11 C12 109.7(3)
H11A C11 H11B 108.2
C12 C11 H11A 109.7
C12 C11 H11B 109.7
C11 C12 H12A 109.5
C11 C12 H12B 109.5
C11 C12 H12C 109.5
H12A C12 H12B 109.5
H12A C12 H12C 109.5
H12B C12 H12C 109.5
C9 S1' C7 106.7(3)
C7 C8' H8' 132.8
C10 C8' C7 94.39(19)
C10 C8' H8' 132.8

loop_
_geom_bond_atom_site_label_1
_geom_bond_atom_site_label_2
_geom_bond_distance
O1 C2 1.209(4)
N1 H1 0.91(3)
N1 C1 1.469(3)
N1 C11 1.448(4)
C1 C2 1.530(4)
C1 C6 1.542(4)
C1 C7 1.528(3)
C2 C3 1.491(5)
C3 H3A 0.9700
C3 H3B 0.9700
C3 C4 1.505(6)
C4 H4A 0.9700
C4 H4B 0.9700
C4 C5 1.508(6)
C5 H5A 0.9700
C5 H5B 0.9700
C5 C6 1.517(5)
C6 H6A 0.9700
C6 H6B 0.9700
C7 S1' 1.488(3)
C7 C8' 1.681(3)
C9 H9A 0.9300
C9 H9B 0.9300
C9 C10 1.310(6)
C9 S1' 1.426(4)
C10 H10 0.9300
C10 H10A 0.9300
C10 C8' 1.652(4)
C11 H11A 0.9700
C11 H11B 0.9700
C11 C12 1.514(4)
C12 H12A 0.9600
C12 H12B 0.9600
C12 H12C 0.9600
C8' H8' 0.9300

loop_
_geom_torsion_atom_site_label_1
_geom_torsion_atom_site_label_2
_geom_torsion_atom_site_label_3
_geom_torsion_atom_site_label_4
_geom_torsion
O1 C2 C3 C4 -126.7(4)
N1 C1 C2 O1 14.2(4)
N1 C1 C2 C3 -166.3(3)
N1 C1 C6 C5 163.6(3)
N1 C1 C7 S1' -70.4(3)
N1 C1 C7 C8' 105.4(3)
C1 N1 C11 C12 174.3(3)
C1 C2 C3 C4 53.7(4)
C1 C7 S1' C9 177.5(3)
C1 C7 C8' C10 -177.6(2)
C2 C1 C6 C5 46.8(3)
C2 C1 C7 S1' 46.6(3)
C2 C1 C7 C8' -137.7(2)
C2 C3 C4 C5 -55.8(4)
C3 C4 C5 C6 56.4(4)
C4 C5 C6 C1 -53.1(4)
C6 C1 C2 O1 132.3(3)
C6 C1 C2 C3 -48.1(3)
C6 C1 C7 S1' 165.2(2)
C6 C1 C7 C8' -19.0(3)
C7 C1 C2 O1 -106.4(3)
C7 C1 C2 C3 73.2(3)
C7 C1 C6 C5 -70.3(4)
C9 C10 C8' C7 1.0(3)
C10 C9 S1' C7 -0.6(4)
C11 N1 C1 C2 -174.2(2)
C11 N1 C1 C6 68.1(3)
C11 N1 C1 C7 -58.0(3)
S1' C7 C8' C10 -1.3(2)
S1' C9 C10 C8' -0.3(5)
C8' C7 S1' C9 1.2(3)
